data_9007951
loop_
_publ_author_name
'Brahim, A.'
'Amor, H.'

_publ_section_title
;
 Ag1.49Mn1.49IIMn1.51III(AsO4)3
;
_journal_name_full 'Acta Crystallographica, Section E'
_journal_page_first i77
_journal_page_last i79
_journal_paper_doi 10.1107/S1600536803005816
_journal_volume 59
_journal_year 2003
_chemical_formula_structural Ag1.49Mn3(AsO4)3
_chemical_formula_sum 'Ag1.49 As3 Mn3 O12'
_space_group_IT_number 15
_symmetry_space_group_name_Hall '-C 2yc'
_symmetry_space_group_name_H-M 'C 1 2/c 1'
_cell_angle_alpha 90
_cell_angle_beta 113.690
_cell_angle_gamma 90
_cell_length_a 12.262
_cell_length_b 12.934
_cell_length_c 6.7070
_cell_formula_units_Z 4
_cell_volume 974.072
_exptl_crystal_density_diffrn 5.062
_cod_original_formula_sum 'Ag1.49 Mn3 As3 O12'
_cod_database_code 9007951

loop_
_symmetry_equiv_pos_as_xyz
x,y,z
1/2+x,1/2+y,z
x,-y,1/2+z
1/2+x,1/2-y,1/2+z
-x,y,1/2-z
1/2-x,1/2+y,1/2-z
-x,-y,-z
1/2-x,1/2-y,-z

loop_
_atom_site_aniso_label
_atom_site_aniso_U_11
_atom_site_aniso_U_22
_atom_site_aniso_U_33
_atom_site_aniso_U_12
_atom_site_aniso_U_13
_atom_site_aniso_U_23
Ag1 0.02110 0.04060 0.02440 0.00000 0.00650 0.00000
Ag2 0.04580 0.01510 0.01750 -0.00110 0.00100 -0.00040
Mn1 0.01670 0.01150 0.02250 0.00000 0.01060 0.00000
Mn2 0.02850 0.03010 0.02200 -0.00670 0.00950 0.00120
As1 0.01230 0.01740 0.01210 -0.00160 0.00310 0.00510
As2 0.02380 0.00820 0.00840 0.00000 0.00350 0.00000
O1 0.01300 0.02500 0.05100 0.00200 0.00900 0.01400
O2 0.02000 0.02200 0.01100 -0.00600 0.00200 0.00800
O3 0.02500 0.02700 0.02700 -0.00700 0.01100 0.00700
O4 0.02600 0.02200 0.01000 0.00800 0.00400 0.00600
O5 0.02800 0.03800 0.01900 -0.00700 0.01000 0.00100
O6 0.05000 0.02600 0.03200 -0.01500 0.00700 0.01500

loop_
_atom_site_label
_atom_site_fract_x
_atom_site_fract_y
_atom_site_fract_z
_atom_site_occupancy
_atom_site_U_iso_or_equiv
Ag1 0.50000 0.51173 0.75000 0.87000 0.02950
Ag2 0.50000 0.00000 0.00000 0.62000 0.02990
Mn1 0.50000 0.23492 -0.25000 1.00000 0.01600
Mn2 0.22059 0.15521 0.13440 1.00000 0.02710
As1 0.26356 0.38996 0.37013 1.00000 0.01450
As2 0.50000 0.21390 0.25000 1.00000 0.01440
O1 0.11750 0.40450 0.30850 1.00000 0.03100
O2 0.45590 0.28820 0.02430 1.00000 0.01910
O3 0.33440 0.50530 0.39060 1.00000 0.02600
O4 0.33510 0.33020 0.61270 1.00000 0.02060
O5 0.27880 0.31750 0.17360 1.00000 0.02800
O6 0.39790 0.13040 0.26290 1.00000 0.03900

_cod_duplicate_entry 2201761
